data_2104399
loop_
_publ_author_name
'Collet, Eric'
'Boillot, Marie-Laure'
'Hebert, Johan'
'Moisan, Nicolas'
'Servol, Marina'
'Lorenc, Maciej'
'Toupet, Lo\"ic'
'Buron-Le Cointe, Marylise'
'Tissot, Antoine'
'Sainton, Joelle'

_publ_section_title
;
 Polymorphism in the spin-crossover ferric complexes
 [(TPA)Fe^III^(TCC)]PF~6~
;
_journal_issue 4
_journal_name_full 'Acta Crystallographica Section B'
_journal_page_first 474
_journal_page_last 480
_journal_paper_doi 10.1107/S0108768109021508
_journal_volume 65
_journal_year 2009
_chemical_formula_sum 'C24 H18 Cl4 F6 Fe N4 O2 P'
_chemical_formula_weight 737.04
_chemical_name_systematic
;
 ?
;
_space_group_IT_number 14
_symmetry_cell_setting monoclinic
_symmetry_space_group_name_Hall '-P 2yab'
_symmetry_space_group_name_H-M 'P 1 21/a 1'
_atom_sites_solution_hydrogens geom
_atom_sites_solution_primary direct
_atom_sites_solution_secondary difmap
_audit_creation_method SHELXL-97
_cell_angle_alpha 90.00
_cell_angle_beta 91.255(2)
_cell_angle_gamma 90.00
_cell_formula_units_Z 4
_cell_length_a 8.6788(6)
_cell_length_b 37.001(2)
_cell_length_c 9.2881(5)
_cell_measurement_temperature 400.0(10)
_cell_volume 2981.9(3)
_computing_cell_refinement 'CrysAlis RED, Oxford Diffraction Ltd.,Version 1.171.26'
_computing_data_collection 'CrysAlis CCD, Oxford Diffraction Ltd.,Version 1.171.26'
_computing_data_reduction 'CrysAlis RED, Oxford Diffraction Ltd.,Version 1.171.26'
_computing_molecular_graphics 'PLATON_(Spek, 1998)'
_computing_publication_material 'SHELXL-97 (Sheldrick, 1997)'
_computing_structure_refinement 'SHELXL-97 (Sheldrick, 1997)'
_computing_structure_solution 'SIR-97_(Altomare & al., 1998)'
_diffrn_ambient_temperature 400(2)
_diffrn_detector_area_resol_mean 19.64
_diffrn_measured_fraction_theta_full 0.920
_diffrn_measured_fraction_theta_max 0.920
_diffrn_measurement_device_type 'CCD Saphire 3 Xcalibur'
_diffrn_measurement_method 'omega scan'
_diffrn_radiation_monochromator graphite
_diffrn_radiation_source 'fine-focus sealed tube'
_diffrn_radiation_type MoK\a
_diffrn_radiation_wavelength 0.71069
_diffrn_reflns_av_R_equivalents 0.1226
_diffrn_reflns_av_sigmaI/netI 0.1717
_diffrn_reflns_limit_h_max 11
_diffrn_reflns_limit_h_min -11
_diffrn_reflns_limit_k_max 47
_diffrn_reflns_limit_k_min -47
_diffrn_reflns_limit_l_max 11
_diffrn_reflns_limit_l_min -11
_diffrn_reflns_number 38192
_diffrn_reflns_theta_full 27.00
_diffrn_reflns_theta_max 27.00
_diffrn_reflns_theta_min 2.59
_exptl_absorpt_coefficient_mu 0.986
_exptl_absorpt_correction_type none
_exptl_crystal_colour orange
_exptl_crystal_density_diffrn 1.642
_exptl_crystal_density_method 'not measured'
_exptl_crystal_description needle
_exptl_crystal_F_000 1476
_exptl_crystal_size_max 0.25
_exptl_crystal_size_mid 0.05
_exptl_crystal_size_min 0.05
_refine_diff_density_max 0.347
_refine_diff_density_min -0.307
_refine_ls_extinction_method none
_refine_ls_goodness_of_fit_ref 0.712
_refine_ls_hydrogen_treatment constr
_refine_ls_matrix_type full
_refine_ls_number_parameters 379
_refine_ls_number_reflns 5982
_refine_ls_number_restraints 0
_refine_ls_restrained_S_all 0.712
_refine_ls_R_factor_all 0.1882
_refine_ls_R_factor_gt 0.0463
_refine_ls_shift/su_max 0.000
_refine_ls_shift/su_mean 0.000
_refine_ls_structure_factor_coef Fsqd
_refine_ls_weighting_details 'calc w=1/[\s^2^(Fo^2^)+(0.0588P)^2^+0.0000P] where P=(Fo^2^+2Fc^2^)/3'
_refine_ls_weighting_scheme calc
_refine_ls_wR_factor_gt 0.0998
_refine_ls_wR_factor_ref 0.1236
_reflns_number_gt 1817
_reflns_number_total 5982
_reflns_threshold_expression >2sigma(I)
_cod_data_source_file og5037.cif
_cod_data_source_block mono400
_cod_depositor_comments
;
The following automatic conversions were performed:
'_symmetry_cell_setting' value 'Monoclinic' changed to 'monoclinic'
according to '/home/saulius/struct/CIF-dictionaries/cif_core.dic'
dictionary named 'cif_core.dic' version 2.4.1 from 2010-06-29.

Automatic conversion script
Id: cif_fix_enum 1527 2010-12-29 10:47:43Z saulius 

The following automatic conversions were performed:

'_symmetry_cell_setting' value 'Monoclinic' changed to 'monoclinic'
according to /home/saulius/struct/CIF-dictionaries/cif_core.dic
dictionary named 'cif_core.dic' version 2.4.1 from 2010-06-29.

Automatic conversion script
Id: cif_fix_values 1715 2011-07-08 13:25:40Z adriana 
;
_cod_original_sg_symbol_H-M P21/a
_cod_database_code 2104399

loop_
_symmetry_equiv_pos_as_xyz
'x, y, z'
'-x+1/2, y+1/2, -z'
'-x, -y, -z'
'x-1/2, -y-1/2, z'

loop_
_atom_site_type_symbol
_atom_site_label
_atom_site_fract_x
_atom_site_fract_y
_atom_site_fract_z
_atom_site_U_iso_or_equiv
_atom_site_adp_type
_atom_site_calc_flag
_atom_site_refinement_flags
_atom_site_occupancy
_atom_site_disorder_assembly
_atom_site_disorder_group
P P1 0.2047(3) 0.02064(4) 0.7802(2) 0.1023(6) Uani d . 1 . .
F F1 0.1785(7) 0.02239(19) 0.6191(6) 0.258(3) Uani d . 1 . .
F F2 0.2359(7) 0.0193(2) 0.9329(5) 0.300(4) Uani d . 1 . .
F F3 0.3857(5) 0.01908(11) 0.7567(6) 0.1846(19) Uani d . 1 . .
F F4 0.2010(5) -0.02037(11) 0.7676(6) 0.204(2) Uani d . 1 . .
F F5 0.0309(5) 0.02113(13) 0.7990(6) 0.197(2) Uani d . 1 . .
F F6 0.2144(6) 0.06065(12) 0.7727(11) 0.302(4) Uani d . 1 . .
Fe Fe1 0.40809(8) 0.134889(17) 0.33376(7) 0.0644(3) Uani d . 1 . .
Cl Cl1 0.46039(19) 0.26577(4) 0.39357(18) 0.1117(6) Uani d . 1 . .
Cl Cl2 0.3353(2) 0.29066(4) 0.69243(19) 0.1211(6) Uani d . 1 . .
Cl Cl3 0.1965(2) 0.23370(4) 0.90136(16) 0.1215(6) Uani d . 1 . .
Cl Cl4 0.17306(17) 0.15192(4) 0.80391(14) 0.0882(5) Uani d . 1 . .
O O1 0.4315(3) 0.18649(7) 0.3476(3) 0.0686(9) Uani d . 1 . .
O O2 0.3167(3) 0.13887(8) 0.5204(3) 0.0698(9) Uani d . 1 . .
N N4 0.6223(5) 0.11667(14) 0.4195(4) 0.0708(12) Uani d . 1 . .
N N2 0.4005(6) 0.07688(10) 0.2967(4) 0.0705(11) Uani d . 1 . .
N N3 0.4954(4) 0.13384(12) 0.1241(4) 0.0629(10) Uani d . 1 . .
N N1 0.1894(5) 0.12800(15) 0.2334(4) 0.0761(12) Uani d . 1 . .
C C1 0.1038(9) 0.15572(18) 0.1789(6) 0.0989(19) Uani d . 1 . .
H H1 0.1385 0.1793 0.1919 0.119 Uiso calc R 1 . .
C C2 -0.0324(10) 0.1499(3) 0.1052(8) 0.130(3) Uani d . 1 . .
H H2 -0.0919 0.1693 0.0728 0.156 Uiso calc R 1 . .
C C3 -0.0793(11) 0.1153(4) 0.0799(10) 0.153(4) Uani d . 1 . .
H H3 -0.1692 0.1109 0.0265 0.184 Uiso calc R 1 . .
C C4 0.0073(10) 0.0870(3) 0.1341(9) 0.130(3) Uani d . 1 . .
H H4 -0.0243 0.0633 0.1178 0.156 Uiso calc R 1 . .
C C5 0.1442(8) 0.0940(2) 0.2142(6) 0.0875(18) Uani d . 1 . .
C C6 0.2365(8) 0.06595(15) 0.2901(6) 0.0958(18) Uani d . 1 . .
H H6A 0.1990 0.0628 0.3869 0.115 Uiso calc R 1 . .
H H6B 0.2261 0.0431 0.2396 0.115 Uiso calc R 1 . .
C C7 0.4805(6) 0.06855(13) 0.1597(5) 0.0815(16) Uani d . 1 . .
H H7A 0.4213 0.0505 0.1069 0.098 Uiso calc R 1 . .
H H7B 0.5806 0.0582 0.1831 0.098 Uiso calc R 1 . .
C C8 0.5025(5) 0.10100(14) 0.0637(6) 0.0629(13) Uani d . 1 . .
C C9 0.5376(6) 0.09709(17) -0.0801(6) 0.0859(17) Uani d . 1 . .
H H9 0.5394 0.0743 -0.1221 0.103 Uiso calc R 1 . .
C C10 0.5698(7) 0.1272(2) -0.1599(6) 0.102(2) Uani d . 1 . .
H H10 0.5964 0.1248 -0.2559 0.122 Uiso calc R 1 . .
C C11 0.5627(6) 0.16082(18) -0.0982(7) 0.0959(18) Uani d . 1 . .
H H11 0.5831 0.1815 -0.1513 0.115 Uiso calc R 1 . .
C C12 0.5251(5) 0.16296(14) 0.0429(6) 0.0722(14) Uani d . 1 . .
H H12 0.5196 0.1857 0.0852 0.087 Uiso calc R 1 . .
C C13 0.4874(8) 0.06035(14) 0.4216(6) 0.0939(18) Uani d . 1 . .
H H13A 0.4223 0.0599 0.5052 0.113 Uiso calc R 1 . .
H H13B 0.5148 0.0356 0.3984 0.113 Uiso calc R 1 . .
C C14 0.6288(8) 0.08133(17) 0.4552(6) 0.0827(16) Uani d . 1 . .
C C15 0.7577(11) 0.0673(2) 0.5229(7) 0.121(3) Uani d . 1 . .
H H15 0.7621 0.0430 0.5481 0.145 Uiso calc R 1 . .
C C16 0.8792(11) 0.0897(3) 0.5524(8) 0.139(3) Uani d . 1 . .
H H16 0.9664 0.0806 0.5996 0.167 Uiso calc R 1 . .
C C17 0.8751(9) 0.1255(2) 0.5137(7) 0.117(2) Uani d . 1 . .
H H17 0.9585 0.1406 0.5326 0.141 Uiso calc R 1 . .
C C18 0.7444(8) 0.13805(17) 0.4465(6) 0.0908(18) Uani d . 1 . .
H H18 0.7398 0.1622 0.4187 0.109 Uiso calc R 1 . .
C C19 0.3792(5) 0.19872(13) 0.4725(5) 0.0607(13) Uani d . 1 . .
C C20 0.3845(5) 0.23509(13) 0.5111(6) 0.0686(14) Uani d . 1 . .
C C21 0.3283(6) 0.24545(13) 0.6439(6) 0.0738(15) Uani d . 1 . .
C C22 0.2634(6) 0.22063(16) 0.7357(5) 0.0760(15) Uani d . 1 . .
C C23 0.2552(5) 0.18405(14) 0.6956(5) 0.0652(14) Uani d . 1 . .
C C24 0.3154(5) 0.17308(14) 0.5667(5) 0.0568(12) Uani d . 1 . .

loop_
_atom_site_aniso_label
_atom_site_aniso_U_11
_atom_site_aniso_U_22
_atom_site_aniso_U_33
_atom_site_aniso_U_12
_atom_site_aniso_U_13
_atom_site_aniso_U_23
P1 0.129(2) 0.0680(13) 0.1096(17) 0.0000(11) -0.0002(12) -0.0021(10)
F1 0.309(7) 0.313(9) 0.153(5) -0.056(5) -0.008(4) 0.057(5)
F2 0.295(7) 0.515(13) 0.088(4) 0.010(7) -0.026(4) -0.030(5)
F3 0.125(4) 0.134(4) 0.296(6) 0.015(3) 0.030(4) 0.012(3)
F4 0.199(4) 0.083(3) 0.330(7) -0.004(3) 0.035(4) 0.002(4)
F5 0.095(4) 0.214(5) 0.283(6) -0.001(3) 0.026(3) 0.013(4)
F6 0.218(5) 0.066(3) 0.619(14) 0.000(3) -0.027(6) -0.022(5)
Fe1 0.0818(6) 0.0500(4) 0.0616(5) 0.0024(4) 0.0032(4) -0.0005(4)
Cl1 0.1459(14) 0.0581(9) 0.1329(13) -0.0127(9) 0.0417(11) 0.0098(9)
Cl2 0.1558(15) 0.0581(10) 0.1509(15) -0.0013(10) 0.0347(12) -0.0279(10)
Cl3 0.1751(17) 0.0950(12) 0.0960(12) 0.0035(11) 0.0389(11) -0.0275(9)
Cl4 0.1109(11) 0.0811(10) 0.0732(9) -0.0051(8) 0.0168(8) 0.0084(7)
O1 0.091(3) 0.0471(19) 0.068(2) 0.0036(17) 0.0168(19) 0.0056(18)
O2 0.096(3) 0.044(2) 0.070(2) -0.0039(18) 0.0132(18) 0.0012(17)
N4 0.076(4) 0.076(3) 0.061(3) 0.005(3) 0.007(2) -0.006(2)
N2 0.090(4) 0.052(3) 0.070(3) -0.006(3) 0.013(3) 0.003(2)
N3 0.068(3) 0.055(3) 0.065(3) -0.008(2) 0.000(2) 0.002(2)
N1 0.076(4) 0.080(4) 0.074(3) -0.001(3) 0.015(3) -0.003(3)
C1 0.095(6) 0.120(6) 0.082(4) 0.029(5) 0.017(4) 0.009(4)
C2 0.065(6) 0.220(11) 0.105(6) 0.020(6) -0.002(5) 0.020(6)
C3 0.078(7) 0.257(14) 0.124(7) -0.033(8) -0.010(5) 0.000(9)
C4 0.090(7) 0.175(9) 0.125(6) -0.044(6) 0.011(5) -0.005(6)
C5 0.081(5) 0.105(6) 0.077(4) -0.020(4) 0.014(4) -0.003(4)
C6 0.119(6) 0.065(4) 0.104(5) -0.025(4) 0.013(4) 0.006(3)
C7 0.120(5) 0.051(3) 0.074(4) 0.007(3) 0.006(3) -0.006(3)
C8 0.060(4) 0.067(4) 0.062(4) -0.001(3) -0.001(3) -0.009(3)
C9 0.088(4) 0.099(5) 0.070(4) -0.004(3) 0.002(3) -0.019(4)
C10 0.118(5) 0.129(6) 0.058(4) -0.005(5) 0.014(3) 0.001(4)
C11 0.115(5) 0.101(5) 0.072(4) -0.005(4) 0.012(4) 0.027(4)
C12 0.068(4) 0.072(4) 0.077(4) -0.009(3) 0.011(3) 0.013(3)
C13 0.147(6) 0.058(4) 0.078(4) 0.017(4) 0.019(4) 0.011(3)
C14 0.113(6) 0.069(4) 0.066(4) 0.022(4) -0.002(4) -0.001(3)
C15 0.155(7) 0.110(6) 0.097(5) 0.056(6) -0.035(5) -0.012(4)
C16 0.133(7) 0.181(10) 0.102(6) 0.085(7) -0.047(5) -0.044(6)
C17 0.092(6) 0.153(8) 0.106(5) 0.021(6) -0.016(4) -0.029(5)
C18 0.086(5) 0.107(5) 0.078(4) 0.003(5) -0.011(4) -0.006(4)
C19 0.070(4) 0.052(3) 0.061(3) 0.006(3) 0.002(3) 0.001(3)
C20 0.071(4) 0.049(3) 0.086(4) 0.005(3) 0.009(3) 0.004(3)
C21 0.085(4) 0.048(3) 0.089(4) 0.005(3) 0.014(3) -0.016(3)
C22 0.082(4) 0.073(4) 0.074(4) 0.009(3) 0.011(3) -0.012(3)
C23 0.080(4) 0.060(4) 0.056(3) 0.004(3) 0.006(3) 0.003(3)
C24 0.064(4) 0.051(3) 0.056(3) 0.001(3) 0.005(3) 0.007(3)

loop_
_atom_type_symbol
_atom_type_description
_atom_type_scat_dispersion_real
_atom_type_scat_dispersion_imag
_atom_type_scat_source
C C 0.0033 0.0016 'International Tables Vol C Tables 4.2.6.8 and 6.1.1.4'
H H 0.0000 0.0000 'International Tables Vol C Tables 4.2.6.8 and 6.1.1.4'
N N 0.0061 0.0033 'International Tables Vol C Tables 4.2.6.8 and 6.1.1.4'
O O 0.0106 0.0060 'International Tables Vol C Tables 4.2.6.8 and 6.1.1.4'
F F 0.0171 0.0103 'International Tables Vol C Tables 4.2.6.8 and 6.1.1.4'
P P 0.1023 0.0942 'International Tables Vol C Tables 4.2.6.8 and 6.1.1.4'
Cl Cl 0.1484 0.1585 'International Tables Vol C Tables 4.2.6.8 and 6.1.1.4'
Fe Fe 0.3463 0.8444 'International Tables Vol C Tables 4.2.6.8 and 6.1.1.4'

loop_
_geom_angle_atom_site_label_1
_geom_angle_atom_site_label_2
_geom_angle_atom_site_label_3
_geom_angle_site_symmetry_1
_geom_angle_site_symmetry_3
_geom_angle
_geom_angle_publ_flag
F2 P1 F6 . . 94.1(4) ?
F2 P1 F1 . . 177.8(4) ?
F6 P1 F1 . . 85.3(4) ?
F2 P1 F5 . . 93.0(3) ?
F6 P1 F5 . . 92.9(3) ?
F1 P1 F5 . . 89.2(3) ?
F2 P1 F4 . . 92.5(4) ?
F6 P1 F4 . . 172.6(5) ?
F1 P1 F4 . . 87.9(3) ?
F5 P1 F4 . . 90.1(3) ?
F2 P1 F3 . . 88.2(3) ?
F6 P1 F3 . . 88.4(3) ?
F1 P1 F3 . . 89.6(3) ?
F5 P1 F3 . . 178.1(3) ?
F4 P1 F3 . . 88.4(3) ?
O1 Fe1 O2 . . 84.79(13) ?
O1 Fe1 N3 . . 92.31(15) ?
O2 Fe1 N3 . . 175.36(14) ?
O1 Fe1 N1 . . 104.00(18) ?
O2 Fe1 N1 . . 91.31(13) ?
N3 Fe1 N1 . . 85.86(14) ?
O1 Fe1 N4 . . 101.56(16) ?
O2 Fe1 N4 . . 93.50(13) ?
N3 Fe1 N4 . . 90.63(14) ?
N1 Fe1 N4 . . 154.3(2) ?
O1 Fe1 N2 . . 173.11(15) ?
O2 Fe1 N2 . . 101.91(14) ?
N3 Fe1 N2 . . 81.11(16) ?
N1 Fe1 N2 . . 77.70(19) ?
N4 Fe1 N2 . . 76.62(19) ?
C19 O1 Fe1 . . 110.9(3) ?
C24 O2 Fe1 . . 111.6(3) ?
C18 N4 C14 . . 119.8(5) ?
C18 N4 Fe1 . . 124.5(4) ?
C14 N4 Fe1 . . 115.6(4) ?
C6 N2 C7 . . 111.9(4) ?
C6 N2 C13 . . 112.8(4) ?
C7 N2 C13 . . 109.8(4) ?
C6 N2 Fe1 . . 107.6(3) ?
C7 N2 Fe1 . . 109.0(3) ?
C13 N2 Fe1 . . 105.5(3) ?
C8 N3 C12 . . 118.7(4) ?
C8 N3 Fe1 . . 115.2(3) ?
C12 N3 Fe1 . . 125.6(4) ?
C5 N1 C1 . . 120.5(6) ?
C5 N1 Fe1 . . 115.7(5) ?
C1 N1 Fe1 . . 123.5(5) ?
N1 C1 C2 . . 121.8(7) ?
N1 C1 H1 . . 119.1 ?
C2 C1 H1 . . 119.1 ?
C3 C2 C1 . . 119.1(9) ?
C3 C2 H2 . . 120.4 ?
C1 C2 H2 . . 120.4 ?
C2 C3 C4 . . 119.6(10) ?
C2 C3 H3 . . 120.2 ?
C4 C3 H3 . . 120.2 ?
C3 C4 C5 . . 119.8(9) ?
C3 C4 H4 . . 120.1 ?
C5 C4 H4 . . 120.1 ?
N1 C5 C4 . . 119.3(7) ?
N1 C5 C6 . . 116.4(6) ?
C4 C5 C6 . . 124.1(8) ?
N2 C6 C5 . . 109.7(5) ?
N2 C6 H6A . . 109.7 ?
C5 C6 H6A . . 109.7 ?
N2 C6 H6B . . 109.7 ?
C5 C6 H6B . . 109.7 ?
H6A C6 H6B . . 108.2 ?
N2 C7 C8 . . 113.9(4) ?
N2 C7 H7A . . 108.8 ?
C8 C7 H7A . . 108.8 ?
N2 C7 H7B . . 108.8 ?
C8 C7 H7B . . 108.8 ?
H7A C7 H7B . . 107.7 ?
N3 C8 C9 . . 120.8(5) ?
N3 C8 C7 . . 117.7(5) ?
C9 C8 C7 . . 121.3(5) ?
C10 C9 C8 . . 119.3(6) ?
C10 C9 H9 . . 120.4 ?
C8 C9 H9 . . 120.4 ?
C9 C10 C11 . . 120.0(6) ?
C9 C10 H10 . . 120.0 ?
C11 C10 H10 . . 120.0 ?
C12 C11 C10 . . 118.0(6) ?
C12 C11 H11 . . 121.0 ?
C10 C11 H11 . . 121.0 ?
N3 C12 C11 . . 123.2(5) ?
N3 C12 H12 . . 118.4 ?
C11 C12 H12 . . 118.4 ?
C14 C13 N2 . . 110.5(5) ?
C14 C13 H13A . . 109.6 ?
N2 C13 H13A . . 109.6 ?
C14 C13 H13B . . 109.6 ?
N2 C13 H13B . . 109.6 ?
H13A C13 H13B . . 108.1 ?
N4 C14 C15 . . 120.6(6) ?
N4 C14 C13 . . 115.3(6) ?
C15 C14 C13 . . 124.1(7) ?
C16 C15 C14 . . 118.6(7) ?
C16 C15 H15 . . 120.7 ?
C14 C15 H15 . . 120.7 ?
C15 C16 C17 . . 121.3(8) ?
C15 C16 H16 . . 119.4 ?
C17 C16 H16 . . 119.4 ?
C18 C17 C16 . . 117.8(8) ?
C18 C17 H17 . . 121.1 ?
C16 C17 H17 . . 121.1 ?
N4 C18 C17 . . 122.0(6) ?
N4 C18 H18 . . 119.0 ?
C17 C18 H18 . . 119.0 ?
O1 C19 C20 . . 122.8(5) ?
O1 C19 C24 . . 117.2(4) ?
C20 C19 C24 . . 120.1(5) ?
C21 C20 C19 . . 119.0(4) ?
C21 C20 Cl1 . . 121.9(4) ?
C19 C20 Cl1 . . 119.1(4) ?
C22 C21 C20 . . 121.3(4) ?
C22 C21 Cl2 . . 119.6(4) ?
C20 C21 Cl2 . . 119.1(4) ?
C21 C22 C23 . . 119.7(4) ?
C21 C22 Cl3 . . 120.9(4) ?
C23 C22 Cl3 . . 119.3(4) ?
C24 C23 C22 . . 119.7(5) ?
C24 C23 Cl4 . . 118.3(4) ?
C22 C23 Cl4 . . 122.0(4) ?
O2 C24 C23 . . 124.4(4) ?
O2 C24 C19 . . 115.5(4) ?
C23 C24 C19 . . 120.1(5) ?

loop_
_geom_bond_atom_site_label_1
_geom_bond_atom_site_label_2
_geom_bond_site_symmetry_2
_geom_bond_distance
_geom_bond_publ_flag
P1 F2 . 1.439(5) ?
P1 F6 . 1.484(4) ?
P1 F1 . 1.510(5) ?
P1 F5 . 1.522(4) ?
P1 F4 . 1.522(4) ?
P1 F3 . 1.592(4) ?
Fe1 O1 . 1.924(3) ?
Fe1 O2 . 1.928(3) ?
Fe1 N3 . 2.105(4) ?
Fe1 N1 . 2.111(5) ?
Fe1 N4 . 2.116(4) ?
Fe1 N2 . 2.175(4) ?
Cl1 C20 . 1.717(5) ?
Cl2 C21 . 1.733(5) ?
Cl3 C22 . 1.726(5) ?
Cl4 C23 . 1.722(5) ?
O1 C19 . 1.335(5) ?
O2 C24 . 1.337(5) ?
N4 C18 . 1.342(6) ?
N4 C14 . 1.350(6) ?
N2 C6 . 1.480(6) ?
N2 C7 . 1.494(5) ?
N2 C13 . 1.500(6) ?
N3 C8 . 1.340(5) ?
N3 C12 . 1.344(5) ?
N1 C5 . 1.328(7) ?
N1 C1 . 1.358(7) ?
C1 C2 . 1.370(8) ?
C1 H1 . 0.9300 ?
C2 C3 . 1.360(10) ?
C2 H2 . 0.9300 ?
C3 C4 . 1.380(10) ?
C3 H3 . 0.9300 ?
C4 C5 . 1.413(8) ?
C4 H4 . 0.9300 ?
C5 C6 . 1.481(7) ?
C6 H6A . 0.9700 ?
C6 H6B . 0.9700 ?
C7 C8 . 1.511(6) ?
C7 H7A . 0.9700 ?
C7 H7B . 0.9700 ?
C8 C9 . 1.384(6) ?
C9 C10 . 1.370(7) ?
C9 H9 . 0.9300 ?
C10 C11 . 1.372(7) ?
C10 H10 . 0.9300 ?
C11 C12 . 1.360(7) ?
C11 H11 . 0.9300 ?
C12 H12 . 0.9300 ?
C13 C14 . 1.480(7) ?
C13 H13A . 0.9700 ?
C13 H13B . 0.9700 ?
C14 C15 . 1.374(8) ?
C15 C16 . 1.366(10) ?
C15 H15 . 0.9300 ?
C16 C17 . 1.370(9) ?
C16 H16 . 0.9300 ?
C17 C18 . 1.364(8) ?
C17 H17 . 0.9300 ?
C18 H18 . 0.9300 ?
C19 C20 . 1.393(6) ?
C19 C24 . 1.412(6) ?
C20 C21 . 1.390(6) ?
C21 C22 . 1.381(7) ?
C22 C23 . 1.405(6) ?
C23 C24 . 1.378(6) ?

loop_
_geom_torsion_atom_site_label_1
_geom_torsion_atom_site_label_2
_geom_torsion_atom_site_label_3
_geom_torsion_atom_site_label_4
_geom_torsion_site_symmetry_1
_geom_torsion_site_symmetry_2
_geom_torsion_site_symmetry_3
_geom_torsion_site_symmetry_4
_geom_torsion
_geom_torsion_publ_flag
O2 Fe1 O1 C19 . . . . 1.1(3) ?
N3 Fe1 O1 C19 . . . . 177.5(3) ?
N1 Fe1 O1 C19 . . . . 91.2(3) ?
N4 Fe1 O1 C19 . . . . -91.4(3) ?
N2 Fe1 O1 C19 . . . . -165.4(12) ?
O1 Fe1 O2 C24 . . . . -0.6(3) ?
N3 Fe1 O2 C24 . . . . -52.1(19) ?
N1 Fe1 O2 C24 . . . . -104.6(3) ?
N4 Fe1 O2 C24 . . . . 100.7(3) ?
N2 Fe1 O2 C24 . . . . 177.7(3) ?
O1 Fe1 N4 C18 . . . . -10.9(4) ?
O2 Fe1 N4 C18 . . . . -96.3(4) ?
N3 Fe1 N4 C18 . . . . 81.6(4) ?
N1 Fe1 N4 C18 . . . . 163.3(4) ?
N2 Fe1 N4 C18 . . . . 162.3(4) ?
O1 Fe1 N4 C14 . . . . 165.3(3) ?
O2 Fe1 N4 C14 . . . . 79.9(3) ?
N3 Fe1 N4 C14 . . . . -102.2(4) ?
N1 Fe1 N4 C14 . . . . -20.5(5) ?
N2 Fe1 N4 C14 . . . . -21.5(3) ?
O1 Fe1 N2 C6 . . . . -130.4(12) ?
O2 Fe1 N2 C6 . . . . 63.3(3) ?
N3 Fe1 N2 C6 . . . . -113.1(3) ?
N1 Fe1 N2 C6 . . . . -25.4(3) ?
N4 Fe1 N2 C6 . . . . 154.1(3) ?
O1 Fe1 N2 C7 . . . . -8.9(15) ?
O2 Fe1 N2 C7 . . . . -175.1(3) ?
N3 Fe1 N2 C7 . . . . 8.5(3) ?
N1 Fe1 N2 C7 . . . . 96.1(3) ?
N4 Fe1 N2 C7 . . . . -84.3(3) ?
O1 Fe1 N2 C13 . . . . 109.0(12) ?
O2 Fe1 N2 C13 . . . . -57.3(3) ?
N3 Fe1 N2 C13 . . . . 126.3(3) ?
N1 Fe1 N2 C13 . . . . -146.0(4) ?
N4 Fe1 N2 C13 . . . . 33.5(3) ?
O1 Fe1 N3 C8 . . . . 179.9(3) ?
O2 Fe1 N3 C8 . . . . -128.8(17) ?
N1 Fe1 N3 C8 . . . . -76.2(3) ?
N4 Fe1 N3 C8 . . . . 78.3(3) ?
N2 Fe1 N3 C8 . . . . 1.9(3) ?
O1 Fe1 N3 C12 . . . . -8.8(4) ?
O2 Fe1 N3 C12 . . . . 42.5(19) ?
N1 Fe1 N3 C12 . . . . 95.1(4) ?
N4 Fe1 N3 C12 . . . . -110.4(4) ?
N2 Fe1 N3 C12 . . . . 173.3(4) ?
O1 Fe1 N1 C5 . . . . -178.6(4) ?
O2 Fe1 N1 C5 . . . . -93.6(4) ?
N3 Fe1 N1 C5 . . . . 90.1(4) ?
N4 Fe1 N1 C5 . . . . 7.2(6) ?
N2 Fe1 N1 C5 . . . . 8.3(4) ?
O1 Fe1 N1 C1 . . . . 7.3(4) ?
O2 Fe1 N1 C1 . . . . 92.2(4) ?
N3 Fe1 N1 C1 . . . . -84.1(4) ?
N4 Fe1 N1 C1 . . . . -166.9(4) ?
N2 Fe1 N1 C1 . . . . -165.9(4) ?
C5 N1 C1 C2 . . . . 1.2(8) ?
Fe1 N1 C1 C2 . . . . 175.1(4) ?
N1 C1 C2 C3 . . . . -3.2(11) ?
C1 C2 C3 C4 . . . . 2.7(13) ?
C2 C3 C4 C5 . . . . -0.4(13) ?
C1 N1 C5 C4 . . . . 1.2(8) ?
Fe1 N1 C5 C4 . . . . -173.2(4) ?
C1 N1 C5 C6 . . . . -174.0(5) ?
Fe1 N1 C5 C6 . . . . 11.7(6) ?
C3 C4 C5 N1 . . . . -1.6(10) ?
C3 C4 C5 C6 . . . . 173.2(7) ?
C7 N2 C6 C5 . . . . -81.5(5) ?
C13 N2 C6 C5 . . . . 154.1(4) ?
Fe1 N2 C6 C5 . . . . 38.2(5) ?
N1 C5 C6 N2 . . . . -34.4(7) ?
C4 C5 C6 N2 . . . . 150.8(5) ?
C6 N2 C7 C8 . . . . 102.0(5) ?
C13 N2 C7 C8 . . . . -132.0(4) ?
Fe1 N2 C7 C8 . . . . -16.9(5) ?
C12 N3 C8 C9 . . . . -0.8(6) ?
Fe1 N3 C8 C9 . . . . 171.1(3) ?
C12 N3 C8 C7 . . . . 175.5(4) ?
Fe1 N3 C8 C7 . . . . -12.5(5) ?
N2 C7 C8 N3 . . . . 20.3(6) ?
N2 C7 C8 C9 . . . . -163.4(4) ?
N3 C8 C9 C10 . . . . 1.9(7) ?
C7 C8 C9 C10 . . . . -174.3(5) ?
C8 C9 C10 C11 . . . . -1.8(9) ?
C9 C10 C11 C12 . . . . 0.7(9) ?
C8 N3 C12 C11 . . . . -0.3(7) ?
Fe1 N3 C12 C11 . . . . -171.3(4) ?
C10 C11 C12 N3 . . . . 0.3(8) ?
C6 N2 C13 C14 . . . . -159.5(4) ?
C7 N2 C13 C14 . . . . 74.9(5) ?
Fe1 N2 C13 C14 . . . . -42.4(5) ?
C18 N4 C14 C15 . . . . 1.9(8) ?
Fe1 N4 C14 C15 . . . . -174.5(4) ?
C18 N4 C14 C13 . . . . 179.5(5) ?
Fe1 N4 C14 C13 . . . . 3.1(6) ?
N2 C13 C14 N4 . . . . 27.5(6) ?
N2 C13 C14 C15 . . . . -155.0(5) ?
N4 C14 C15 C16 . . . . -0.4(9) ?
C13 C14 C15 C16 . . . . -177.8(6) ?
C14 C15 C16 C17 . . . . -1.1(11) ?
C15 C16 C17 C18 . . . . 1.0(11) ?
C14 N4 C18 C17 . . . . -2.1(8) ?
Fe1 N4 C18 C17 . . . . 174.0(4) ?
C16 C17 C18 N4 . . . . 0.6(9) ?
Fe1 O1 C19 C20 . . . . 179.0(4) ?
Fe1 O1 C19 C24 . . . . -1.5(5) ?
O1 C19 C20 C21 . . . . -179.6(4) ?
C24 C19 C20 C21 . . . . 0.9(7) ?
O1 C19 C20 Cl1 . . . . 0.3(6) ?
C24 C19 C20 Cl1 . . . . -179.2(3) ?
C19 C20 C21 C22 . . . . -2.0(7) ?
Cl1 C20 C21 C22 . . . . 178.1(4) ?
C19 C20 C21 Cl2 . . . . 179.8(4) ?
Cl1 C20 C21 Cl2 . . . . -0.1(6) ?
C20 C21 C22 C23 . . . . 0.7(8) ?
Cl2 C21 C22 C23 . . . . 178.9(4) ?
C20 C21 C22 Cl3 . . . . 179.1(4) ?
Cl2 C21 C22 Cl3 . . . . -2.7(6) ?
C21 C22 C23 C24 . . . . 1.6(7) ?
Cl3 C22 C23 C24 . . . . -176.8(4) ?
C21 C22 C23 Cl4 . . . . -179.0(4) ?
Cl3 C22 C23 Cl4 . . . . 2.7(6) ?
Fe1 O2 C24 C23 . . . . 179.1(3) ?
Fe1 O2 C24 C19 . . . . 0.0(5) ?
C22 C23 C24 O2 . . . . 178.3(4) ?
Cl4 C23 C24 O2 . . . . -1.1(6) ?
C22 C23 C24 C19 . . . . -2.7(7) ?
Cl4 C23 C24 C19 . . . . 177.9(3) ?
O1 C19 C24 O2 . . . . 1.0(6) ?
C20 C19 C24 O2 . . . . -179.5(4) ?
O1 C19 C24 C23 . . . . -178.1(4) ?
C20 C19 C24 C23 . . . . 1.4(7) ?
